data_4304485
loop_
_publ_author_name
'Joe B. Gilroy'
'Brian O. Patrick'
'Robert McDonald'
'Robin G. Hicks'

_publ_section_title
;
Transition Metal Complexes of 3-Cyano- and 3-Nitroformazans
;
_journal_name_full 'Inorganic Chemistry'
_journal_page_first 1287
_journal_page_last 1294
_journal_paper_doi 10.1021/ic7019846
_journal_volume 47
_journal_year 2008
_chemical_formula_moiety 'C38 H46 N10 Ni2 O6, 0.5(C5 H12)'
_chemical_formula_sum 'C40.5 H52 N10 Ni2 O6'
_chemical_formula_weight 892.34
_chemical_name_systematic
; 
 ? 
;
_space_group_IT_number 15
_symmetry_cell_setting monoclinic
_symmetry_space_group_name_Hall '-C 2yc'
_symmetry_space_group_name_H-M 'C 1 2/c 1'
_atom_sites_solution_hydrogens geom
_atom_sites_solution_primary direct
_atom_sites_solution_secondary difmap
_audit_creation_method SHELXL-97
_cell_angle_alpha 90.00
_cell_angle_beta 92.5918(16)
_cell_angle_gamma 90.00
_cell_formula_units_Z 4
_cell_length_a 11.6602(14)
_cell_length_b 19.801(2)
_cell_length_c 19.807(2)
_cell_measurement_reflns_used 5571
_cell_measurement_temperature 193(2)
_cell_measurement_theta_max 27.36
_cell_measurement_theta_min 2.24
_cell_volume 4568.4(9)
_computing_cell_refinement 'Bruker SAINT (Bruker, 1997)'
_computing_data_collection 'Bruker SMART (Bruker, 1997)'
_computing_data_reduction 'Bruker SAINT (Bruker, 1997)'
_computing_molecular_graphics 'Bruker SHELXTL (Bruker, 1997)'
_computing_publication_material 'Bruker SHELXTL (Bruker, 1997)'
_computing_structure_refinement 'SHELXL-97 (Sheldrick, 1997)'
_computing_structure_solution 'DIRDIF-96 (Beurskens et al., 1996)'
_diffrn_ambient_temperature 193(2)
_diffrn_detector_area_resol_mean 8.192
_diffrn_measured_fraction_theta_full 0.995
_diffrn_measured_fraction_theta_max 0.995
_diffrn_measurement_device_type 'Bruker PLATFORM diffractometer/SMART 1000 CCD area detector'
_diffrn_measurement_method '\w scans'
_diffrn_radiation_monochromator graphite
_diffrn_radiation_source 'fine-focus sealed tube'
_diffrn_radiation_type MoK\a
_diffrn_radiation_wavelength 0.71073
_diffrn_reflns_av_R_equivalents 0.0300
_diffrn_reflns_av_sigmaI/netI 0.0254
_diffrn_reflns_limit_h_max 15
_diffrn_reflns_limit_h_min -15
_diffrn_reflns_limit_k_max 25
_diffrn_reflns_limit_k_min -25
_diffrn_reflns_limit_l_max 25
_diffrn_reflns_limit_l_min -25
_diffrn_reflns_number 19920
_diffrn_reflns_theta_full 27.66
_diffrn_reflns_theta_max 27.66
_diffrn_reflns_theta_min 2.03
_diffrn_standards_decay_% 0
_diffrn_standards_interval_time 0
_diffrn_standards_number 0
_exptl_absorpt_coefficient_mu 0.878
_exptl_absorpt_correction_T_max 0.8723
_exptl_absorpt_correction_T_min 0.6485
_exptl_absorpt_correction_type multi-scan
_exptl_absorpt_process_details 'SADABS (Sheldrick, 1996)'
_exptl_crystal_colour dark_green
_exptl_crystal_density_diffrn 1.297
_exptl_crystal_density_method 'not measured'
_exptl_crystal_description prism
_exptl_crystal_F_000 1876
_exptl_crystal_size_max 0.54
_exptl_crystal_size_mid 0.41
_exptl_crystal_size_min 0.16
_platon_squeeze_details
;
 Attempts to refine peaks of residual electron density as solvent n-pentane
 carbon atoms were unsuccessful.  The data were corrected for disordered
 electron density through use of the SQUEEZE procedure (Sluis, P. van der;
 Spek, A. L. Acta Crystallogr. 1990, A46, 194-201) as implemented in PLATON
 (Spek, A. L. Acta Crystallogr. 1990, A46, C34.  PLATON - a multipurpose
 crystallographic tool.  Utrecht University, Utrecht, The Netherlands).
 A total solvent-accessible void volume of 647.9 A^3^ with a total electron
 count of 162 (consistent with two molecules of solvent n-pentane, or
 one-half molecule per formula unit of the nickel complex molecule) was
 found in the unit cell.
;
_refine_diff_density_max 0.642
_refine_diff_density_min -0.219
_refine_diff_density_rms 0.066
_refine_ls_extinction_method none
_refine_ls_goodness_of_fit_ref 1.035
_refine_ls_hydrogen_treatment constr
_refine_ls_matrix_type full
_refine_ls_number_parameters 268
_refine_ls_number_reflns 5301
_refine_ls_number_restraints 0
_refine_ls_restrained_S_all 1.035
_refine_ls_R_factor_all 0.0443
_refine_ls_R_factor_gt 0.0372
_refine_ls_shift/su_max 0.000
_refine_ls_shift/su_mean 0.000
_refine_ls_structure_factor_coef Fsqd
_refine_ls_weighting_details 'calc w=1/[\s^2^(Fo^2^)+(0.0661P)^2^+1.5241P] where P=(Fo^2^+2Fc^2^)/3'
_refine_ls_weighting_scheme calc
_refine_ls_wR_factor_gt 0.0996
_refine_ls_wR_factor_ref 0.1035
_reflns_number_gt 4491
_reflns_number_total 5301
_reflns_threshold_expression I>2\s(I)
_cod_data_source_file ic7019846-file002.cif
_cod_data_source_block vic0714
_cod_depositor_comments
;
The following automatic conversions were performed:
'_symmetry_cell_setting' value 'Monoclinic' changed to 'monoclinic'
according to '/home/saulius/struct/CIF-dictionaries/cif_core.dic'
dictionary named 'cif_core.dic' version 2.4.1 from 2010-06-29.

Automatic conversion script
Id: cif_fix_enum 1527 2010-12-29 10:47:43Z saulius 
;
_cod_original_cell_volume 4568.5(9)
_cod_original_sg_symbol_H-M 'C 2/c'
_cod_original_formula_sum 'C40.50 H52 N10 Ni2 O6'
_cod_database_code 4304485

loop_
_symmetry_equiv_pos_as_xyz
'x, y, z'
'-x, y, -z+1/2'
'x+1/2, y+1/2, z'
'-x+1/2, y+1/2, -z+1/2'
'-x, -y, -z'
'x, -y, z-1/2'
'-x+1/2, -y+1/2, -z'
'x+1/2, -y+1/2, z-1/2'

loop_
_atom_site_label
_atom_site_type_symbol
_atom_site_fract_x
_atom_site_fract_y
_atom_site_fract_z
_atom_site_U_iso_or_equiv
_atom_site_adp_type
_atom_site_occupancy
_atom_site_symmetry_multiplicity
_atom_site_calc_flag
_atom_site_refinement_flags
_atom_site_disorder_assembly
_atom_site_disorder_group
Ni Ni 0.138313(18) 0.230365(11) 0.022036(11) 0.03531(9) Uani 1 1 d . . .
O1A O 0.2581(4) 0.1967(2) -0.0297(2) 0.0385(9) Uani 0.50 1 d P . 1
H1A H 0.2643 0.1550 -0.0529 0.058 Uiso 0.50 1 calc PR . 1
O1B O 0.2347(4) 0.2157(2) -0.0510(2) 0.0408(9) Uani 0.50 1 d P . 2
H1B H 0.2228 0.1891 -0.0906 0.061 Uiso 0.50 1 calc PR . 2
O2 O -0.29079(11) 0.15926(8) 0.02140(8) 0.0559(4) Uani 1 1 d . . .
O3 O -0.27916(13) 0.22570(8) 0.10727(10) 0.0665(5) Uani 1 1 d . . .
N1 N -0.07070(11) 0.15975(7) 0.00858(6) 0.0295(3) Uani 1 1 d . . .
N2 N 0.03647(11) 0.16397(7) -0.00406(6) 0.0290(3) Uani 1 1 d . . .
N3 N -0.06287(11) 0.24961(7) 0.09289(7) 0.0308(3) Uani 1 1 d . . .
N4 N 0.04398(12) 0.26271(7) 0.08599(7) 0.0302(3) Uani 1 1 d . . .
N5 N -0.23588(12) 0.19562(8) 0.06075(8) 0.0385(3) Uani 1 1 d . . .
C1 C -0.11320(13) 0.20368(8) 0.05182(8) 0.0305(3) Uani 1 1 d . . .
C11 C 0.07206(13) 0.10857(8) -0.04669(8) 0.0294(3) Uani 1 1 d . . .
C12 C 0.12857(15) 0.05346(8) -0.01634(9) 0.0352(3) Uani 1 1 d . . .
C13 C 0.15836(16) 0.00009(9) -0.05783(10) 0.0425(4) Uani 1 1 d . . .
H13 H 0.1967 -0.0379 -0.0382 0.051 Uiso 1 1 calc R . .
C14 C 0.13368(18) 0.00085(10) -0.12684(10) 0.0465(4) Uani 1 1 d . . .
C15 C 0.08005(18) 0.05728(10) -0.15517(9) 0.0467(4) Uani 1 1 d . . .
H15 H 0.0647 0.0586 -0.2027 0.056 Uiso 1 1 calc R . .
C16 C 0.04794(16) 0.11204(9) -0.11624(9) 0.0389(4) Uani 1 1 d . . .
C17 C 0.1551(2) 0.05014(11) 0.05886(10) 0.0518(5) Uani 1 1 d . . .
H17A H 0.2130 0.0842 0.0717 0.062 Uiso 1 1 calc R . .
H17B H 0.1846 0.0052 0.0709 0.062 Uiso 1 1 calc R . .
H17C H 0.0850 0.0588 0.0829 0.062 Uiso 1 1 calc R . .
C18 C 0.1622(3) -0.05904(12) -0.17046(13) 0.0680(7) Uani 1 1 d . . .
H18A H 0.1073 -0.0955 -0.1633 0.082 Uiso 1 1 calc R . .
H18B H 0.2401 -0.0748 -0.1582 0.082 Uiso 1 1 calc R . .
H18C H 0.1578 -0.0456 -0.2181 0.082 Uiso 1 1 calc R . .
C19 C -0.0091(2) 0.17303(13) -0.14820(10) 0.0653(7) Uani 1 1 d . . .
H19A H -0.0256 0.1644 -0.1964 0.078 Uiso 1 1 calc R . .
H19B H 0.0421 0.2121 -0.1429 0.078 Uiso 1 1 calc R . .
H19C H -0.0809 0.1823 -0.1261 0.078 Uiso 1 1 calc R . .
C21 C 0.08823(13) 0.30781(9) 0.13945(8) 0.0323(3) Uani 1 1 d . . .
C22 C 0.13559(18) 0.27783(10) 0.19833(9) 0.0430(4) Uani 1 1 d . . .
C23 C 0.17254(17) 0.32092(12) 0.25075(9) 0.0473(5) Uani 1 1 d . . .
H23 H 0.2038 0.3020 0.2916 0.057 Uiso 1 1 calc R . .
C24 C 0.16505(16) 0.39001(11) 0.24491(10) 0.0476(5) Uani 1 1 d . . .
C25 C 0.11978(17) 0.41739(10) 0.18539(11) 0.0489(5) Uani 1 1 d . . .
H25 H 0.1150 0.4651 0.1812 0.059 Uiso 1 1 calc R . .
C26 C 0.08071(15) 0.37716(9) 0.13095(9) 0.0390(4) Uani 1 1 d . . .
C27 C 0.1439(3) 0.20249(13) 0.20570(13) 0.0793(9) Uani 1 1 d . . .
H27A H 0.0671 0.1826 0.1998 0.095 Uiso 1 1 calc R . .
H27B H 0.1765 0.1913 0.2508 0.095 Uiso 1 1 calc R . .
H27C H 0.1934 0.1844 0.1714 0.095 Uiso 1 1 calc R . .
C28 C 0.2055(2) 0.43499(14) 0.30337(12) 0.0701(7) Uani 1 1 d . . .
H28A H 0.1577 0.4757 0.3039 0.084 Uiso 1 1 calc R . .
H28B H 0.2857 0.4479 0.2979 0.084 Uiso 1 1 calc R . .
H28C H 0.1992 0.4104 0.3460 0.084 Uiso 1 1 calc R . .
C29 C 0.0317(2) 0.40847(11) 0.06636(12) 0.0588(6) Uani 1 1 d . . .
H29A H -0.0485 0.3945 0.0589 0.071 Uiso 1 1 calc R . .
H29B H 0.0762 0.3934 0.0283 0.071 Uiso 1 1 calc R . .
H29C H 0.0358 0.4578 0.0699 0.071 Uiso 1 1 calc R . .

loop_
_atom_site_aniso_label
_atom_site_aniso_U_11
_atom_site_aniso_U_22
_atom_site_aniso_U_33
_atom_site_aniso_U_23
_atom_site_aniso_U_13
_atom_site_aniso_U_12
Ni 0.03037(13) 0.03934(14) 0.03726(14) -0.01472(8) 0.01325(9) -0.01299(8)
O1A 0.038(2) 0.040(2) 0.039(2) -0.0155(15) 0.0161(16) -0.0134(15)
O1B 0.035(2) 0.052(3) 0.037(2) -0.0171(15) 0.0153(16) -0.0187(17)
O2 0.0295(7) 0.0728(10) 0.0648(9) -0.0179(8) -0.0034(6) -0.0104(6)
O3 0.0325(7) 0.0760(11) 0.0926(13) -0.0398(9) 0.0210(8) -0.0070(7)
N1 0.0263(6) 0.0320(6) 0.0300(6) 0.0007(5) -0.0002(5) -0.0033(5)
N2 0.0271(6) 0.0327(6) 0.0274(6) -0.0026(5) 0.0031(5) -0.0046(5)
N3 0.0257(6) 0.0337(6) 0.0333(7) -0.0028(5) 0.0046(5) -0.0032(5)
N4 0.0277(7) 0.0347(7) 0.0285(6) -0.0052(5) 0.0054(5) -0.0051(5)
N5 0.0257(7) 0.0403(8) 0.0494(9) -0.0036(6) 0.0017(6) -0.0014(6)
C1 0.0254(7) 0.0326(8) 0.0336(8) -0.0003(6) 0.0022(6) -0.0025(6)
C11 0.0268(7) 0.0304(7) 0.0311(7) -0.0054(6) 0.0028(6) -0.0059(6)
C12 0.0365(8) 0.0325(8) 0.0366(8) 0.0008(6) 0.0026(7) -0.0067(7)
C13 0.0463(10) 0.0305(8) 0.0510(10) 0.0013(7) 0.0058(8) -0.0004(7)
C14 0.0523(11) 0.0382(9) 0.0497(10) -0.0119(8) 0.0108(9) -0.0041(8)
C15 0.0537(11) 0.0522(11) 0.0340(9) -0.0117(8) 0.0009(8) 0.0028(9)
C16 0.0400(9) 0.0434(9) 0.0331(8) -0.0050(7) -0.0002(7) 0.0028(7)
C17 0.0641(13) 0.0514(11) 0.0394(10) 0.0059(8) -0.0044(9) 0.0031(10)
C18 0.0905(18) 0.0466(12) 0.0682(15) -0.0202(11) 0.0177(13) 0.0062(12)
C19 0.0876(18) 0.0698(14) 0.0375(10) -0.0033(10) -0.0085(11) 0.0322(13)
C21 0.0265(7) 0.0435(9) 0.0273(7) -0.0087(6) 0.0067(6) -0.0070(6)
C22 0.0469(10) 0.0497(11) 0.0324(9) 0.0008(7) 0.0038(7) -0.0134(8)
C23 0.0420(10) 0.0713(13) 0.0287(8) -0.0030(8) 0.0020(7) -0.0129(9)
C24 0.0359(9) 0.0664(13) 0.0408(10) -0.0227(9) 0.0057(7) -0.0097(9)
C25 0.0447(11) 0.0448(10) 0.0569(12) -0.0212(9) -0.0023(9) 0.0002(8)
C26 0.0341(9) 0.0414(9) 0.0415(9) -0.0123(7) -0.0001(7) -0.0006(7)
C27 0.119(2) 0.0555(14) 0.0606(15) 0.0176(12) -0.0296(15) -0.0226(15)
C28 0.0644(15) 0.0912(18) 0.0539(13) -0.0382(13) -0.0054(11) -0.0069(13)
C29 0.0708(15) 0.0418(11) 0.0619(13) -0.0055(9) -0.0197(11) 0.0048(10)

loop_
_atom_type_symbol
_atom_type_description
_atom_type_scat_dispersion_real
_atom_type_scat_dispersion_imag
_atom_type_scat_source
C C 0.0033 0.0016 'International Tables Vol C Tables 4.2.6.8 and 6.1.1.4'
H H 0.0000 0.0000 'International Tables Vol C Tables 4.2.6.8 and 6.1.1.4'
N N 0.0061 0.0033 'International Tables Vol C Tables 4.2.6.8 and 6.1.1.4'
O O 0.0106 0.0060 'International Tables Vol C Tables 4.2.6.8 and 6.1.1.4'
Ni Ni 0.3393 1.1124 'International Tables Vol C Tables 4.2.6.8 and 6.1.1.4'

loop_
_geom_angle_atom_site_label_1
_geom_angle_atom_site_label_2
_geom_angle_atom_site_label_3
_geom_angle
_geom_angle_site_symmetry_1
_geom_angle_site_symmetry_3
_geom_angle_publ_flag
N2 Ni N4 92.54(6) . . ?
N2 Ni O1A 168.09(13) . 7 ?
N4 Ni O1A 94.55(15) . 7 ?
N2 Ni O1A 94.58(15) . . ?
N4 Ni O1A 168.56(13) . . ?
O1A Ni O1A 80.0(2) 7 . ?
N2 Ni O1B 168.27(15) . 7 ?
N4 Ni O1B 94.54(15) . 7 ?
N2 Ni O1B 94.25(15) . . ?
N4 Ni O1B 167.97(14) . . ?
O1B Ni O1B 80.5(2) 7 . ?
Ni O1A Ni 100.0(2) 7 . ?
Ni O1B Ni 99.5(2) 7 . ?
N2 N1 C1 118.36(13) . . ?
N1 N2 C11 111.60(12) . . ?
N1 N2 Ni 127.91(11) . . ?
C11 N2 Ni 120.44(10) . . ?
N4 N3 C1 118.22(13) . . ?
N3 N4 C21 110.99(12) . . ?
N3 N4 Ni 128.20(11) . . ?
C21 N4 Ni 120.78(10) . . ?
O2 N5 O3 123.03(15) . . ?
O2 N5 C1 118.43(14) . . ?
O3 N5 C1 118.54(14) . . ?
N1 C1 N3 132.00(14) . . ?
N1 C1 N5 113.71(14) . . ?
N3 C1 N5 113.98(14) . . ?
C16 C11 C12 122.25(15) . . ?
C16 C11 N2 119.04(14) . . ?
C12 C11 N2 118.71(14) . . ?
C13 C12 C11 117.67(16) . . ?
C13 C12 C17 120.27(16) . . ?
C11 C12 C17 122.05(16) . . ?
C14 C13 C12 121.90(17) . . ?
C13 C14 C15 118.57(17) . . ?
C13 C14 C18 120.9(2) . . ?
C15 C14 C18 120.49(19) . . ?
C14 C15 C16 122.10(17) . . ?
C15 C16 C11 117.48(17) . . ?
C15 C16 C19 121.15(16) . . ?
C11 C16 C19 121.37(16) . . ?
C26 C21 C22 122.82(15) . . ?
C26 C21 N4 119.95(15) . . ?
C22 C21 N4 117.23(15) . . ?
C23 C22 C21 117.20(18) . . ?
C23 C22 C27 121.21(18) . . ?
C21 C22 C27 121.58(17) . . ?
C24 C23 C22 121.92(18) . . ?
C23 C24 C25 118.86(17) . . ?
C23 C24 C28 120.2(2) . . ?
C25 C24 C28 121.0(2) . . ?
C24 C25 C26 122.20(19) . . ?
C21 C26 C25 116.97(17) . . ?
C21 C26 C29 121.95(16) . . ?
C25 C26 C29 121.08(18) . . ?

loop_
_geom_bond_atom_site_label_1
_geom_bond_atom_site_label_2
_geom_bond_distance
_geom_bond_site_symmetry_2
_geom_bond_publ_flag
Ni N2 1.8304(13) . ?
Ni N4 1.8305(13) . ?
Ni O1A 1.884(5) 7 ?
Ni O1A 1.891(5) . ?
Ni O1B 1.893(5) 7 ?
Ni O1B 1.894(5) . ?
O1A Ni 1.884(5) 7 ?
O1B Ni 1.893(5) 7 ?
O2 N5 1.2208(19) . ?
O3 N5 1.225(2) . ?
N1 N2 1.2882(18) . ?
N1 C1 1.332(2) . ?
N2 C11 1.4561(19) . ?
N3 N4 1.2860(18) . ?
N3 C1 1.338(2) . ?
N4 C21 1.4615(19) . ?
N5 C1 1.458(2) . ?
C11 C16 1.395(2) . ?
C11 C12 1.397(2) . ?
C12 C13 1.392(2) . ?
C12 C17 1.509(3) . ?
C13 C14 1.384(3) . ?
C14 C15 1.387(3) . ?
C14 C18 1.513(3) . ?
C15 C16 1.392(2) . ?
C16 C19 1.504(3) . ?
C21 C26 1.386(3) . ?
C21 C22 1.400(3) . ?
C22 C23 1.397(3) . ?
C22 C27 1.502(3) . ?
C23 C24 1.375(3) . ?
C24 C25 1.381(3) . ?
C24 C28 1.519(3) . ?
C25 C26 1.400(2) . ?
C26 C29 1.510(3) . ?

loop_
_geom_torsion_atom_site_label_1
_geom_torsion_atom_site_label_2
_geom_torsion_atom_site_label_3
_geom_torsion_atom_site_label_4
_geom_torsion
_geom_torsion_site_symmetry_1
_geom_torsion_site_symmetry_2
_geom_torsion_site_symmetry_3
_geom_torsion_site_symmetry_4
_geom_torsion_publ_flag
N2 Ni O1A Ni 169.30(13) . . . 7 ?
N4 Ni O1A Ni -62.4(7) . . . 7 ?
O1A Ni O1A Ni 0.0 7 . . 7 ?
N2 Ni O1B Ni -169.43(15) . . . 7 ?
N4 Ni O1B Ni 66.4(7) . . . 7 ?
O1B Ni O1B Ni 0.0 7 . . 7 ?
C1 N1 N2 C11 174.24(13) . . . . ?
C1 N1 N2 Ni -8.3(2) . . . . ?
N4 Ni N2 N1 16.05(14) . . . . ?
O1A Ni N2 N1 -110.5(7) 7 . . . ?
O1A Ni N2 N1 -172.92(17) . . . . ?
O1B Ni N2 N1 143.1(7) 7 . . . ?
O1B Ni N2 N1 -154.02(18) . . . . ?
N4 Ni N2 C11 -166.74(12) . . . . ?
O1A Ni N2 C11 66.7(7) 7 . . . ?
O1A Ni N2 C11 4.30(16) . . . . ?
O1B Ni N2 C11 -39.7(7) 7 . . . ?
O1B Ni N2 C11 23.19(17) . . . . ?
C1 N3 N4 C21 -173.48(14) . . . . ?
C1 N3 N4 Ni 4.6(2) . . . . ?
N2 Ni N4 N3 -14.08(15) . . . . ?
O1A Ni N4 N3 156.35(18) 7 . . . ?
O1A Ni N4 N3 -142.5(7) . . . . ?
O1B Ni N4 N3 175.29(18) 7 . . . ?
O1B Ni N4 N3 110.2(7) . . . . ?
N2 Ni N4 C21 163.80(12) . . . . ?
O1A Ni N4 C21 -25.77(17) 7 . . . ?
O1A Ni N4 C21 35.3(7) . . . . ?
O1B Ni N4 C21 -6.83(18) 7 . . . ?
O1B Ni N4 C21 -71.9(7) . . . . ?
N2 N1 C1 N3 -8.7(3) . . . . ?
N2 N1 C1 N5 178.20(13) . . . . ?
N4 N3 C1 N1 10.6(3) . . . . ?
N4 N3 C1 N5 -176.28(14) . . . . ?
O2 N5 C1 N1 -12.0(2) . . . . ?
O3 N5 C1 N1 168.09(17) . . . . ?
O2 N5 C1 N3 173.56(16) . . . . ?
O3 N5 C1 N3 -6.3(2) . . . . ?
N1 N2 C11 C16 80.26(18) . . . . ?
Ni N2 C11 C16 -97.38(16) . . . . ?
N1 N2 C11 C12 -99.29(16) . . . . ?
Ni N2 C11 C12 83.08(16) . . . . ?
C16 C11 C12 C13 -1.6(2) . . . . ?
N2 C11 C12 C13 177.91(14) . . . . ?
C16 C11 C12 C17 179.61(18) . . . . ?
N2 C11 C12 C17 -0.9(2) . . . . ?
C11 C12 C13 C14 0.1(3) . . . . ?
C17 C12 C13 C14 178.90(19) . . . . ?
C12 C13 C14 C15 1.5(3) . . . . ?
C12 C13 C14 C18 -177.3(2) . . . . ?
C13 C14 C15 C16 -1.7(3) . . . . ?
C18 C14 C15 C16 177.1(2) . . . . ?
C14 C15 C16 C11 0.2(3) . . . . ?
C14 C15 C16 C19 179.4(2) . . . . ?
C12 C11 C16 C15 1.5(3) . . . . ?
N2 C11 C16 C15 -178.07(16) . . . . ?
C12 C11 C16 C19 -177.69(19) . . . . ?
N2 C11 C16 C19 2.8(3) . . . . ?
N3 N4 C21 C26 -88.42(18) . . . . ?
Ni N4 C21 C26 93.37(17) . . . . ?
N3 N4 C21 C22 90.67(18) . . . . ?
Ni N4 C21 C22 -87.54(17) . . . . ?
C26 C21 C22 C23 2.2(3) . . . . ?
N4 C21 C22 C23 -176.83(15) . . . . ?
C26 C21 C22 C27 -179.2(2) . . . . ?
N4 C21 C22 C27 1.7(3) . . . . ?
C21 C22 C23 C24 -1.1(3) . . . . ?
C27 C22 C23 C24 -179.7(2) . . . . ?
C22 C23 C24 C25 -0.1(3) . . . . ?
C22 C23 C24 C28 179.56(19) . . . . ?
C23 C24 C25 C26 0.3(3) . . . . ?
C28 C24 C25 C26 -179.3(2) . . . . ?
C22 C21 C26 C25 -2.0(3) . . . . ?
N4 C21 C26 C25 177.05(15) . . . . ?
C22 C21 C26 C29 178.58(19) . . . . ?
N4 C21 C26 C29 -2.4(3) . . . . ?
C24 C25 C26 C21 0.7(3) . . . . ?
C24 C25 C26 C29 -179.90(19) . . . . ?
O1A Ni O1A Ni 0.0 . . 7 7 ?
N2 Ni O1A Ni -63.8(8) . . 7 7 ?
N4 Ni O1A Ni 169.84(13) . . 7 7 ?
O1B Ni O1B Ni 0.0 . . 7 7 ?
N2 Ni O1B Ni 64.1(7) . . 7 7 ?
N4 Ni O1B Ni -168.96(15) . . 7 7 ?

loop_
_platon_squeeze_void_nr
_platon_squeeze_void_average_x
_platon_squeeze_void_average_y
_platon_squeeze_void_average_z
_platon_squeeze_void_volume
_platon_squeeze_void_count_electrons
1 0.000 0.373 0.750 160.3 41.8
2 0.000 0.627 0.250 160.3 39.0
3 0.500 0.127 0.250 160.3 39.0
4 0.500 0.873 0.750 160.3 41.8
